data_1549910
loop_
_publ_author_name
'Arnold, Polly L.'
'Kerr, Ryan W. F.'
'Weetman, Catherine'
'Docherty, Scott R.'
'Rieb, Julia'
'Cruickshank, Faye L.'
'Wang, Kai'
'Jandl, Christian'
'McMullon, Max W.'
'P\"othig, Alexander'
'K\"uhn, Fritz E'
'Smith, Andrew D.'

_publ_section_title
;
 Selective and catalytic carbon dioxide and heteroallene activation
 mediated by cerium N-heterocyclic carbene complexes.
;
_journal_issue 42
_journal_name_full 'Chemical science'
_journal_page_first 8035
_journal_page_last 8045
_journal_paper_doi 10.1039/c8sc03312a
_journal_volume 9
_journal_year 2018
_chemical_compound_source 'see text'
_chemical_formula_moiety 'C56 H94 Br4 Ce2 Li2 N6 O4, C6 H6'
_chemical_formula_sum 'C62 H100 Br4 Ce2 Li2 N6 O4'
_chemical_formula_weight 1607.20
_space_group_IT_number 14
_space_group_name_Hall '-P 2yn'
_space_group_name_H-M_alt 'P 1 21/n 1'
_symmetry_cell_setting monoclinic
_symmetry_Int_Tables_number 14
_symmetry_space_group_name_Hall '-P 2yn'
_symmetry_space_group_name_H-M 'P 1 21/n 1'
_atom_sites_solution_hydrogens geom
_audit_update_record
;
2018-07-15 deposited with the CCDC.
2018-09-05 downloaded from the CCDC.
;
_cell_angle_alpha 90
_cell_angle_beta 99.155(2)
_cell_angle_gamma 90
_cell_formula_units_Z 2
_cell_length_a 14.0830(3)
_cell_length_b 17.4883(2)
_cell_length_c 15.0209(2)
_cell_measurement_reflns_used 19039
_cell_measurement_temperature 120
_cell_measurement_theta_max 28.5410
_cell_measurement_theta_min 3.5830
_cell_volume 3652.34(10)
_computing_cell_refinement 'CrysAlisPro 1.171.38.46 (Rigaku OD, 2015)'
_computing_data_collection 'CrysAlisPro 1.171.38.46 (Rigaku OD, 2015)'
_computing_data_reduction 'CrysAlisPro 1.171.38.46 (Rigaku OD, 2015)'
_computing_molecular_graphics 'PLATON (Spek, 2011)'
_computing_publication_material 'PLATON (Spek, 2011), enCIFer (Allen, 2014)'
_computing_structure_refinement 'SHELXL2014 (Sheldrick, 2014), SHELXLE (Huebschle, 2011)'
_computing_structure_solution 'SHELXT (Sheldrick, 2015), OLEX2 (Dolomanov, 2009)'
_diffrn_ambient_temperature 120
_diffrn_detector 'CCD plate'
_diffrn_detector_area_resol_mean 16.1042
_diffrn_detector_type Eos
_diffrn_measured_fraction_theta_full 0.998
_diffrn_measured_fraction_theta_max 0.999
_diffrn_measurement_device 'four-circle diffractometer'
_diffrn_measurement_device_type 'Xcalibur, Eos'
_diffrn_measurement_method 'omega-rotation '
_diffrn_radiation_monochromator graphite
_diffrn_radiation_probe x-ray
_diffrn_radiation_type MoK\a
_diffrn_radiation_wavelength 0.71073
_diffrn_reflns_av_R_equivalents 0.0448
_diffrn_reflns_av_unetI/netI 0.0241
_diffrn_reflns_limit_h_max 17
_diffrn_reflns_limit_h_min -17
_diffrn_reflns_limit_k_max 21
_diffrn_reflns_limit_k_min -21
_diffrn_reflns_limit_l_max 18
_diffrn_reflns_limit_l_min -18
_diffrn_reflns_number 77453
_diffrn_reflns_reduction_process
;
;
_diffrn_reflns_theta_full 25.24
_diffrn_reflns_theta_max 26.37
_diffrn_reflns_theta_min 2.93
_diffrn_source 'fine-focus sealed X-ray tube'
_diffrn_source_type 'Enhance (Mo) X-ray Source'
_exptl_absorpt_coefficient_mu 3.462
_exptl_absorpt_correction_T_max 1.00000
_exptl_absorpt_correction_T_min 0.49567
_exptl_absorpt_correction_type multi-scan
_exptl_absorpt_process_details
;
CrysAlisPro 1.171.38.46 (Rigaku Oxford Diffraction, 2015)
Empirical absorption correction using spherical harmonics,
 implemented in SCALE3 ABSPACK scaling algorithm.
;
_exptl_crystal_colour yellow
_exptl_crystal_density_diffrn 1.461
_exptl_crystal_density_method 'Not Measured'
_exptl_crystal_description block
_exptl_crystal_F_000 1616
_exptl_crystal_size_max 0.584
_exptl_crystal_size_mid 0.407
_exptl_crystal_size_min 0.171
_refine_diff_density_max 1.321
_refine_diff_density_min -0.784
_refine_diff_density_rms 0.097
_refine_ls_extinction_method none
_refine_ls_goodness_of_fit_ref 1.074
_refine_ls_hydrogen_treatment constr
_refine_ls_matrix_type full
_refine_ls_number_parameters 526
_refine_ls_number_reflns 7464
_refine_ls_number_restraints 537
_refine_ls_restrained_S_all 1.065
_refine_ls_R_factor_all 0.0481
_refine_ls_R_factor_gt 0.0345
_refine_ls_shift/su_max 0.002
_refine_ls_shift/su_mean 0.000
_refine_ls_structure_factor_coef Fsqd
_refine_ls_weighting_details 'W=1/[\S^2^(FO^2^)+(0.0367P)^2^+8.5891P] WHERE P=(FO^2^+2FC^2^)/3'
_refine_ls_weighting_scheme calc
_refine_ls_wR_factor_gt 0.0806
_refine_ls_wR_factor_ref 0.0876
_reflns_number_gt 6117
_reflns_number_total 7464
_reflns_threshold_expression I>2\s(I)
_cod_data_source_file c8sc03312a2.cif
_cod_data_source_block p17026
_cod_depositor_comments 'Adding full bibliography for 1549909--1549914.cif.'
_cod_original_sg_symbol_H-M 'P 21/n'
_cod_database_code 1549910
_oxdiff_exptl_absorpt_empirical_full_min 0.750
_oxdiff_exptl_absorpt_empirical_full_max 1.689
_oxdiff_exptl_absorpt_empirical_details
;
Empirical correction (ABSPACK) includes:
- Absorption correction using spherical harmonics
- Frame scaling
;

loop_
_space_group_symop_id
_space_group_symop_operation_xyz
1 x,y,z
2 1/2-x,1/2+y,1/2-z
3 -x,-y,-z
4 1/2+x,1/2-y,1/2+z

loop_
_atom_site_aniso_label
_atom_site_aniso_U_11
_atom_site_aniso_U_22
_atom_site_aniso_U_33
_atom_site_aniso_U_23
_atom_site_aniso_U_13
_atom_site_aniso_U_12
Ce1 0.0336(1) 0.0261(1) 0.0228(1) 0.0023(1) 0.0048(1) 0.0011(1)
Br1 0.0343(2) 0.0362(2) 0.0296(2) 0.0046(2) 0.0074(2) 0.0044(2)
Br2 0.0452(3) 0.0361(2) 0.0373(2) 0.0014(2) 0.0002(2) -0.0087(2)
O11 0.0341(15) 0.0267(14) 0.0282(13) 0.0072(11) 0.0010(11) -0.0007(11)
O500 0.081(2) 0.077(2) 0.076(2) -0.0278(16) -0.0018(17) 0.0258(16)
O501 0.081(2) 0.077(2) 0.076(2) -0.0278(16) -0.0018(17) 0.0259(16)
N11 0.0287(18) 0.0295(17) 0.0396(19) 0.0104(14) 0.0024(15) 0.0020(14)
N12 0.0280(19) 0.039(2) 0.056(2) 0.0088(17) 0.0078(17) -0.0014(15)
N13 0.049(2) 0.054(2) 0.0281(17) -0.0008(16) 0.0113(16) -0.0005(17)
N14 0.056(3) 0.063(3) 0.034(3) -0.003(2) 0.012(2) -0.005(2)
C11 0.028(2) 0.036(2) 0.033(2) 0.0078(17) 0.0046(17) -0.0004(17)
C12 0.036(3) 0.036(2) 0.077(4) 0.013(2) 0.004(2) 0.009(2)
C13 0.032(3) 0.048(3) 0.085(4) 0.013(3) 0.011(2) 0.010(2)
C14 0.027(2) 0.0263(19) 0.036(2) 0.0053(16) 0.0039(17) -0.0023(16)
C15 0.034(2) 0.0246(19) 0.0273(19) 0.0031(15) 0.0027(16) -0.0001(16)
C16 0.031(2) 0.035(2) 0.036(2) 0.0063(17) 0.0016(17) -0.0009(17)
C17 0.032(2) 0.037(2) 0.044(2) 0.0092(19) 0.0029(19) -0.0067(18)
C18 0.040(2) 0.034(2) 0.039(2) 0.0126(18) 0.0037(19) -0.0020(18)
C19 0.034(2) 0.031(2) 0.038(2) 0.0088(17) -0.0014(18) 0.0009(17)
C50 0.034(3) 0.055(3) 0.081(4) 0.013(3) 0.013(3) -0.008(2)
C100 0.056(3) 0.066(3) 0.040(2) -0.004(2) 0.016(2) -0.006(2)
C101 0.055(3) 0.104(5) 0.064(4) -0.005(4) 0.023(3) 0.005(3)
C102 0.093(4) 0.069(3) 0.050(3) 0.001(3) 0.032(3) -0.013(3)
C103 0.063(3) 0.075(3) 0.037(2) -0.006(2) 0.011(2) -0.010(2)
C104 0.093(4) 0.071(3) 0.060(4) -0.018(3) 0.020(3) -0.018(3)
C105 0.067(3) 0.117(5) 0.055(4) -0.005(4) -0.008(3) -0.011(4)
C106 0.062(3) 0.065(3) 0.039(3) -0.003(3) 0.015(3) -0.006(3)
C107 0.068(4) 0.085(5) 0.050(5) -0.003(5) 0.024(4) -0.011(4)
C108 0.087(6) 0.070(7) 0.045(6) 0.006(5) 0.018(6) 0.000(6)
C109 0.062(3) 0.068(3) 0.038(3) -0.006(3) 0.011(3) -0.007(3)
C110 0.080(7) 0.065(5) 0.050(7) -0.011(6) 0.014(6) -0.005(6)
C111 0.069(4) 0.081(6) 0.045(5) -0.008(5) 0.007(5) -0.017(5)
C160 0.032(2) 0.045(3) 0.047(3) 0.012(2) -0.004(2) -0.0027(19)
C161 0.040(3) 0.056(3) 0.066(3) 0.005(3) -0.008(2) 0.011(2)
C162 0.048(3) 0.051(3) 0.052(3) 0.008(2) -0.010(2) -0.009(2)
C163 0.033(3) 0.089(4) 0.082(4) 0.036(3) -0.004(3) -0.010(3)
C180 0.071(3) 0.062(3) 0.062(3) 0.038(2) 0.007(2) -0.006(2)
C181 0.075(3) 0.066(3) 0.063(3) 0.039(3) 0.003(2) -0.007(3)
C182 0.076(3) 0.063(3) 0.067(3) 0.036(2) 0.005(3) -0.007(3)
C183 0.077(3) 0.069(3) 0.065(3) 0.038(2) 0.011(2) -0.004(3)
C184 0.072(3) 0.063(3) 0.062(3) 0.038(2) 0.008(2) -0.006(2)
C185 0.076(3) 0.064(3) 0.066(3) 0.038(3) 0.007(3) -0.003(3)
C186 0.074(3) 0.065(3) 0.066(3) 0.039(3) 0.007(3) -0.009(2)
C187 0.077(3) 0.067(3) 0.062(3) 0.036(2) 0.008(3) -0.006(3)
C500 0.081(2) 0.078(2) 0.077(2) -0.0276(16) -0.0018(17) 0.0260(17)
C501 0.082(2) 0.078(2) 0.077(2) -0.0276(17) -0.0017(17) 0.0262(17)
C502 0.082(2) 0.078(2) 0.077(2) -0.0279(16) -0.0015(17) 0.0260(17)
C503 0.081(2) 0.078(2) 0.077(2) -0.0280(16) -0.0018(17) 0.0260(17)
C504 0.081(2) 0.078(2) 0.077(2) -0.0277(16) -0.0019(17) 0.0260(17)
C505 0.081(2) 0.078(2) 0.077(2) -0.0277(17) -0.0017(17) 0.0260(17)
C506 0.081(2) 0.078(2) 0.077(2) -0.0280(16) -0.0017(17) 0.0261(17)
C507 0.081(2) 0.078(2) 0.077(2) -0.0281(16) -0.0018(17) 0.0260(17)
C600 0.104(7) 0.083(5) 0.138(8) 0.040(5) 0.038(6) 0.011(5)
C601 0.106(7) 0.082(6) 0.139(8) 0.024(5) 0.002(6) 0.021(5)
C602 0.081(6) 0.076(5) 0.203(11) 0.035(6) 0.023(7) -0.001(4)
Li1 0.053(5) 0.043(4) 0.027(3) -0.004(3) 0.005(3) -0.001(4)

loop_
_atom_site_label
_atom_site_type_symbol
_atom_site_thermal_displace_type
_atom_site_fract_x
_atom_site_fract_y
_atom_site_fract_z
_atom_site_occupancy
_atom_site_U_iso_or_equiv
_atom_site_calc_flag
_atom_site_refinement_flags
_atom_site_disorder_assembly
_atom_site_disorder_group
Ce1 Ce Uani 0.53565(2) 0.45871(2) 0.65215(2) 1.000 0.0275(1) d . . .
Br1 Br Uani 0.61001(3) 0.44037(2) 0.45975(3) 1.000 0.0331(1) d . . .
Br2 Br Uani 0.33653(3) 0.40640(2) 0.35150(3) 1.000 0.0402(1) d . . .
O11 O Uani 0.46942(19) 0.34060(15) 0.58968(17) 1.000 0.0301(8) d . . .
O500 O Uani 0.5231(7) 0.2492(8) 0.4151(8) 0.525(10) 0.0796(12) d DUP . 3
O501 O Uani 0.5172(8) 0.2497(8) 0.4227(8) 0.475(10) 0.0796(12) d DUP . 4
N11 N Uani 0.6400(2) 0.27635(19) 0.6835(2) 1.000 0.0329(10) d . . .
N12 N Uani 0.7603(3) 0.3444(2) 0.6644(3) 1.000 0.0409(11) d . . .
N13 N Uani 0.5134(5) 0.4774(3) 0.7946(3) 0.802(6) 0.0431(11) d DUP B 5
N14 N Uani 0.5161(16) 0.4791(9) 0.7943(11) 0.198(6) 0.0505(17) d DUP B 6
C11 C Uani 0.6680(3) 0.3506(2) 0.6764(3) 1.000 0.0324(12) d . . .
C12 C Uani 0.7144(3) 0.2266(3) 0.6758(4) 1.000 0.0502(18) d . . .
C13 C Uani 0.7894(4) 0.2689(3) 0.6637(4) 1.000 0.0548(19) d . . .
C14 C Uani 0.5460(3) 0.2518(2) 0.6981(3) 1.000 0.0299(11) d . . .
C15 C Uani 0.4622(3) 0.2821(2) 0.6463(3) 1.000 0.0289(11) d . . .
C16 C Uani 0.3731(3) 0.2496(2) 0.6590(3) 1.000 0.0344(12) d . . .
C17 C Uani 0.3739(3) 0.1940(2) 0.7255(3) 1.000 0.0380(12) d . . .
C18 C Uani 0.4563(3) 0.1671(2) 0.7804(3) 1.000 0.0380(12) d . . .
C19 C Uani 0.5431(3) 0.1962(2) 0.7638(3) 1.000 0.0351(12) d . . .
C50 C Uani 0.8223(3) 0.4098(3) 0.6533(4) 1.000 0.0563(19) d . . .
C100 C Uani 0.4271(5) 0.4388(4) 0.8051(4) 0.802(6) 0.0531(16) d DUP B 5
C101 C Uani 0.3457(5) 0.4900(5) 0.8252(5) 0.802(6) 0.073(2) d DUP B 5
C102 C Uani 0.4440(6) 0.3707(4) 0.8736(5) 0.802(6) 0.0684(19) d DUP B 5
C103 C Uani 0.5609(5) 0.5184(4) 0.8767(4) 0.802(6) 0.0580(16) d DUP B 5
C104 C Uani 0.5443(7) 0.6072(4) 0.8638(5) 0.802(6) 0.074(2) d DUP B 5
C105 C Uani 0.6630(6) 0.5036(6) 0.8965(5) 0.802(6) 0.082(2) d DUP B 5
C106 C Uani 0.4718(15) 0.4129(9) 0.8236(12) 0.198(6) 0.0546(17) d DUP B 6
C107 C Uani 0.3709(14) 0.4236(17) 0.8454(17) 0.198(6) 0.066(3) d DUP B 6
C108 C Uani 0.5377(19) 0.3699(15) 0.9017(16) 0.198(6) 0.067(4) d DUP B 6
C109 C Uani 0.5345(15) 0.5408(9) 0.8632(13) 0.198(6) 0.0557(17) d DUP B 6
C110 C Uani 0.485(2) 0.6170(11) 0.8230(19) 0.198(6) 0.065(4) d DUP B 6
C111 C Uani 0.6356(15) 0.5550(17) 0.8931(18) 0.198(6) 0.065(3) d DUP B 6
C160 C Uani 0.2779(3) 0.2712(3) 0.5987(3) 1.000 0.0425(16) d . . .
C161 C Uani 0.2583(4) 0.3570(3) 0.6011(4) 1.000 0.0558(17) d . . .
C162 C Uani 0.2827(4) 0.2461(3) 0.5021(3) 1.000 0.0523(17) d . . .
C163 C Uani 0.1916(4) 0.2300(4) 0.6272(4) 1.000 0.069(2) d . . .
C180 C Uani 0.4506(7) 0.1040(5) 0.8493(5) 0.563(5) 0.0654(17) d DUP A 1
C181 C Uani 0.5441(7) 0.0949(6) 0.9135(7) 0.563(5) 0.0689(17) d DUP A 1
C182 C Uani 0.4290(8) 0.0266(5) 0.8031(6) 0.563(5) 0.0694(17) d DUP A 1
C183 C Uani 0.3695(7) 0.1211(6) 0.9005(7) 0.563(5) 0.0704(17) d DUP A 1
C184 C Uani 0.4519(8) 0.1130(5) 0.8615(6) 0.437(5) 0.0660(17) d DUP A 2
C185 C Uani 0.5276(9) 0.0516(7) 0.8624(9) 0.437(5) 0.0691(17) d DUP A 2
C186 C Uani 0.3551(8) 0.0721(7) 0.8557(9) 0.437(5) 0.0688(17) d DUP A 2
C187 C Uani 0.4678(10) 0.1566(7) 0.9491(8) 0.437(5) 0.0690(17) d DUP A 2
C500 C Uani 0.6089(8) 0.2209(8) 0.4680(7) 0.525(10) 0.0802(12) d DUP . 3
C501 C Uani 0.6564(7) 0.1737(7) 0.4068(9) 0.525(10) 0.0806(12) d DUP . 3
C502 C Uani 0.5831(8) 0.1496(7) 0.3368(8) 0.525(10) 0.0805(12) d DUP . 3
C503 C Uani 0.5048(9) 0.2093(7) 0.3342(8) 0.525(10) 0.0802(12) d DUP . 3
C504 C Uani 0.6147(8) 0.2247(8) 0.4410(8) 0.475(10) 0.0802(12) d DUP . 4
C505 C Uani 0.6359(8) 0.1926(8) 0.3557(9) 0.475(10) 0.0802(12) d DUP . 4
C506 C Uani 0.5468(9) 0.1692(8) 0.3061(8) 0.475(10) 0.0802(12) d DUP . 4
C507 C Uani 0.4713(8) 0.2146(8) 0.3446(9) 0.475(10) 0.0802(12) d DUP . 4
C600 C Uani -0.0223(7) 0.4466(5) 0.0593(7) 1.000 0.106(4) d . . .
C601 C Uani 0.0657(7) 0.4781(5) 0.0721(7) 1.000 0.111(4) d . . .
C602 C Uani 0.0871(7) 0.5319(5) 0.0121(8) 1.000 0.120(4) d . . .
Li1 Li Uani 0.4709(6) 0.3408(4) 0.4629(5) 1.000 0.041(2) d . . .
H01A H Uiso 0.33870 0.53360 0.78360 0.802(6) 0.1100 c RUP B 5
H01B H Uiso 0.36040 0.50870 0.88730 0.802(6) 0.1100 c RUP B 5
H01C H Uiso 0.28560 0.46080 0.81750 0.802(6) 0.1100 c RUP B 5
H02A H Uiso 0.38530 0.33990 0.86890 0.802(6) 0.1020 c RUP B 5
H02B H Uiso 0.46020 0.39090 0.93500 0.802(6) 0.1020 c RUP B 5
H02C H Uiso 0.49700 0.33890 0.85970 0.802(6) 0.1020 c RUP B 5
H04A H Uiso 0.57010 0.62430 0.81030 0.802(6) 0.1110 c RUP B 5
H04B H Uiso 0.57720 0.63420 0.91710 0.802(6) 0.1110 c RUP B 5
H04C H Uiso 0.47520 0.61820 0.85610 0.802(6) 0.1110 c RUP B 5
H05A H Uiso 0.69350 0.51930 0.84510 0.802(6) 0.1230 c RUP B 5
H10A H Uiso 0.50090 0.62560 0.76250 0.198(6) 0.0970 c RUP B 6
H10B H Uiso 0.50850 0.66000 0.86210 0.198(6) 0.0970 c RUP B 6
H10C H Uiso 0.41520 0.61250 0.81920 0.198(6) 0.0970 c RUP B 6
H05B H Uiso 0.67390 0.44890 0.90770 0.802(6) 0.1230 c RUP B 5
H11A H Uiso 0.66670 0.56690 0.84090 0.198(6) 0.0980 c RUP B 6
H11B H Uiso 0.66540 0.50930 0.92350 0.198(6) 0.0980 c RUP B 6
H11C H Uiso 0.64320 0.59820 0.93510 0.198(6) 0.0980 c RUP B 6
H12 H Uiso 0.71230 0.17240 0.67870 1.000 0.0610 c RU . .
H05C H Uiso 0.69100 0.53260 0.95010 0.802(6) 0.1230 c RUP B 5
H13 H Uiso 0.85120 0.25090 0.65610 1.000 0.0660 c RU . .
H07A H Uiso 0.33540 0.37530 0.83580 0.198(6) 0.0990 c RUP B 6
H07B H Uiso 0.33740 0.46310 0.80600 0.198(6) 0.0990 c RUP B 6
H07C H Uiso 0.37470 0.43930 0.90850 0.198(6) 0.0990 c RUP B 6
H08A H Uiso 0.54600 0.31670 0.88390 0.198(6) 0.1000 c RUP B 6
H17 H Uiso 0.31390 0.17270 0.73400 1.000 0.0450 c RU . .
H08B H Uiso 0.50780 0.37110 0.95630 0.198(6) 0.1000 c RUP B 6
H08C H Uiso 0.60070 0.39500 0.91360 0.198(6) 0.1000 c RUP B 6
H19 H Uiso 0.60150 0.17800 0.79770 1.000 0.0420 c RU . .
H50A H Uiso 0.87180 0.39420 0.61800 1.000 0.0840 c RU . .
H50B H Uiso 0.85300 0.42790 0.71270 1.000 0.0840 c RU . .
H50C H Uiso 0.78350 0.45110 0.62180 1.000 0.0840 c RU . .
H50D H Uiso 0.59350 0.18970 0.51880 0.525(10) 0.0960 c RUP . 3
H50E H Uiso 0.65120 0.26360 0.49260 0.525(10) 0.0960 c RUP . 3
H51A H Uiso 0.70560 0.20400 0.38190 0.525(10) 0.0960 c RUP . 3
H51B H Uiso 0.68820 0.12900 0.43920 0.525(10) 0.0960 c RUP . 3
H52A H Uiso 0.55870 0.09850 0.35000 0.525(10) 0.0960 c RUP . 3
H52B H Uiso 0.60730 0.14750 0.27850 0.525(10) 0.0960 c RUP . 3
H53A H Uiso 0.50580 0.24450 0.28270 0.525(10) 0.0960 c RUP . 3
H53B H Uiso 0.44090 0.18460 0.32750 0.525(10) 0.0960 c RUP . 3
H54A H Uiso 0.62300 0.18540 0.48900 0.475(10) 0.0960 c RUP . 4
H54B H Uiso 0.65810 0.26820 0.46070 0.475(10) 0.0960 c RUP . 4
H55A H Uiso 0.66640 0.23160 0.32180 0.475(10) 0.0960 c RUP . 4
H55B H Uiso 0.68010 0.14840 0.36770 0.475(10) 0.0960 c RUP . 4
H56A H Uiso 0.53700 0.11360 0.31360 0.475(10) 0.0960 c RUP . 4
H56B H Uiso 0.54410 0.18040 0.24120 0.475(10) 0.0960 c RUP . 4
H57A H Uiso 0.44230 0.25350 0.30060 0.475(10) 0.0960 c RUP . 4
H57B H Uiso 0.41970 0.18040 0.35850 0.475(10) 0.0960 c RUP . 4
H61A H Uiso 0.30890 0.38480 0.57670 1.000 0.0830 c RU . .
H61B H Uiso 0.25770 0.37300 0.66360 1.000 0.0830 c RU . .
H61C H Uiso 0.19580 0.36830 0.56470 1.000 0.0830 c RU . .
H62A H Uiso 0.22280 0.26010 0.46290 1.000 0.0790 c RU . .
H62B H Uiso 0.29140 0.19050 0.50050 1.000 0.0790 c RU . .
H62C H Uiso 0.33700 0.27140 0.48090 1.000 0.0790 c RU . .
H63A H Uiso 0.13230 0.24740 0.58940 1.000 0.1040 c RU . .
H63B H Uiso 0.18860 0.24160 0.69050 1.000 0.1040 c RU . .
H63C H Uiso 0.19870 0.17480 0.61990 1.000 0.1040 c RU . .
H81A H Uiso 0.59440 0.07740 0.88010 0.563(5) 0.1030 c RUP A 1
H81B H Uiso 0.53570 0.05730 0.96000 0.563(5) 0.1030 c RUP A 1
H81C H Uiso 0.56280 0.14420 0.94210 0.563(5) 0.1030 c RUP A 1
H82A H Uiso 0.37270 0.03140 0.75580 0.563(5) 0.1040 c RUP A 1
H82B H Uiso 0.41580 -0.01130 0.84770 0.563(5) 0.1040 c RUP A 1
H82C H Uiso 0.48460 0.01000 0.77620 0.563(5) 0.1040 c RUP A 1
H83A H Uiso 0.37920 0.17180 0.92840 0.563(5) 0.1060 c RUP A 1
H83B H Uiso 0.36820 0.08240 0.94750 0.563(5) 0.1060 c RUP A 1
H83C H Uiso 0.30840 0.12030 0.85900 0.563(5) 0.1060 c RUP A 1
H85A H Uiso 0.51940 0.02610 0.80360 0.437(5) 0.1040 c RUP A 2
H85B H Uiso 0.52090 0.01410 0.90940 0.437(5) 0.1040 c RUP A 2
H85C H Uiso 0.59170 0.07500 0.87470 0.437(5) 0.1040 c RUP A 2
H86A H Uiso 0.30450 0.10970 0.86000 0.437(5) 0.1030 c RUP A 2
H86B H Uiso 0.35810 0.03530 0.90530 0.437(5) 0.1030 c RUP A 2
H86C H Uiso 0.34080 0.04500 0.79800 0.437(5) 0.1030 c RUP A 2
H87A H Uiso 0.52830 0.18530 0.95410 0.437(5) 0.1040 c RUP A 2
H87B H Uiso 0.47120 0.12080 0.99960 0.437(5) 0.1040 c RUP A 2
H87C H Uiso 0.41440 0.19230 0.95050 0.437(5) 0.1040 c RUP A 2
H100 H Uiso 0.40330 0.41500 0.74510 0.802(6) 0.0640 c RUP B 5
H103 H Uiso 0.53070 0.50130 0.92920 0.802(6) 0.0700 c RUP B 5
H106 H Uiso 0.46440 0.37700 0.77110 0.198(6) 0.0650 c RUP B 6
H109 H Uiso 0.50460 0.52560 0.91670 0.198(6) 0.0670 c RUP B 6
H600 H Uiso -0.03870 0.40930 0.10030 1.000 0.1270 c RU . .
H601 H Uiso 0.11230 0.46340 0.12200 1.000 0.1330 c RU . .
H602 H Uiso 0.14920 0.55450 0.02100 1.000 0.1440 c RU . .

loop_
_atom_type_symbol
_atom_type_description
_atom_type_scat_dispersion_real
_atom_type_scat_dispersion_imag
_atom_type_scat_source
C C 0.0033 0.0016 ' International Tables Vol C Tables 4.2.6.8 and 6.1.1.4'
H H 0.0000 0.0000 ' International Tables Vol C Tables 4.2.6.8 and 6.1.1.4'
Br Br -0.2901 2.4595 ' International Tables Vol C Tables 4.2.6.8 and 6.1.1.4'
Ce Ce -0.2486 2.6331 ' International Tables Vol C Tables 4.2.6.8 and 6.1.1.4'
Li Li -0.0003 0.0001 ' International Tables Vol C Tables 4.2.6.8 and 6.1.1.4'
N N 0.0061 0.0033 ' International Tables Vol C Tables 4.2.6.8 and 6.1.1.4'
O O 0.0106 0.0060 ' International Tables Vol C Tables 4.2.6.8 and 6.1.1.4'

loop_
_geom_angle_atom_site_label_1
_geom_angle_atom_site_label_2
_geom_angle_atom_site_label_3
_geom_angle
_geom_angle_site_symmetry_1
_geom_angle_site_symmetry_3
_geom_angle_publ_flag
Br1 Ce1 O11 74.12(6) . . yes
Br1 Ce1 N13 169.09(18) . . yes
Br1 Ce1 C11 74.40(10) . . yes
Br1 Ce1 N14 168.0(6) . . yes
Br1 Ce1 Br1 81.27(1) . 3_666 yes
Br1 Ce1 Br2 77.27(1) . 3_666 yes
O11 Ce1 N13 113.32(16) . . yes
O11 Ce1 C11 70.05(11) . . yes
O11 Ce1 N14 114.5(5) . . yes
Br1 Ce1 O11 95.66(6) 3_666 . yes
Br2 Ce1 O11 151.17(6) 3_666 . yes
N13 Ce1 C11 100.14(18) . . yes
Br1 Ce1 N13 105.19(16) 3_666 . yes
Br2 Ce1 N13 94.54(15) 3_666 . yes
N14 Ce1 C11 100.1(5) . . yes
Br1 Ce1 C11 154.31(10) 3_666 . yes
Br2 Ce1 C11 98.89(9) 3_666 . yes
Br1 Ce1 N14 105.4(5) 3_666 . yes
Br2 Ce1 N14 93.3(5) 3_666 . yes
Br1 Ce1 Br2 83.41(1) 3_666 3_666 yes
Ce1 Br1 Li1 72.66(16) . . yes
Ce1 Br1 Ce1 98.73(1) . 3_666 yes
Ce1 Br1 Li1 87.41(17) 3_666 . yes
Ce1 Br2 Li1 88.92(17) 3_666 . yes
Ce1 O11 C15 118.2(2) . . yes
Ce1 O11 Li1 108.9(2) . . yes
C15 O11 Li1 130.3(3) . . yes
C500 O500 C503 109.6(11) . . yes
C500 O500 Li1 114.6(9) . . yes
C503 O500 Li1 135.0(9) . . yes
C504 O501 Li1 125.3(10) . . yes
C507 O501 Li1 120.9(10) . . yes
C504 O501 C507 109.4(11) . . yes
C11 N11 C12 111.1(3) . . yes
C11 N11 C14 125.4(3) . . yes
C12 N11 C14 123.6(3) . . yes
C13 N12 C50 124.2(4) . . yes
C11 N12 C13 111.8(4) . . yes
C11 N12 C50 124.0(4) . . yes
Ce1 N13 C100 106.8(4) . . yes
Ce1 N13 C103 138.6(5) . . yes
C100 N13 C103 114.6(5) . . yes
C106 N14 C109 114.4(15) . . yes
Ce1 N14 C106 107.1(11) . . yes
Ce1 N14 C109 138.5(13) . . yes
Ce1 C11 N12 135.7(3) . . yes
Ce1 C11 N11 119.0(3) . . yes
N11 C11 N12 103.4(3) . . yes
N11 C12 C13 107.0(4) . . yes
N12 C13 C12 106.8(5) . . yes
C15 C14 C19 122.6(4) . . no
N11 C14 C15 120.8(3) . . yes
N11 C14 C19 116.6(4) . . yes
O11 C15 C14 119.6(4) . . yes
O11 C15 C16 123.2(4) . . yes
C14 C15 C16 117.1(4) . . no
C15 C16 C17 118.0(4) . . no
C17 C16 C160 120.0(4) . . no
C15 C16 C160 121.9(4) . . no
C16 C17 C18 124.8(4) . . no
C17 C18 C184 122.5(5) . . no
C17 C18 C180 121.2(5) . . no
C17 C18 C19 116.5(4) . . no
C19 C18 C180 122.2(5) . . no
C19 C18 C184 120.9(5) . . no
C14 C19 C18 120.8(4) . . no
C101 C100 C102 110.9(6) . . no
N13 C100 C101 115.3(6) . . yes
N13 C100 C102 113.0(6) . . yes
N13 C103 C104 109.5(5) . . yes
N13 C103 C105 112.7(6) . . yes
C104 C103 C105 109.0(7) . . no
C107 C106 C108 111.1(18) . . no
N14 C106 C107 116.0(18) . . yes
N14 C106 C108 112.8(18) . . yes
N14 C109 C110 109.2(17) . . yes
N14 C109 C111 113.2(19) . . yes
C110 C109 C111 109.1(18) . . no
C16 C160 C161 111.8(4) . . no
C16 C160 C163 112.1(4) . . no
C161 C160 C162 109.9(4) . . no
C161 C160 C163 107.5(4) . . no
C162 C160 C163 106.7(4) . . no
C16 C160 C162 108.8(4) . . no
C18 C180 C181 112.0(7) . . no
C18 C180 C182 111.2(6) . . no
C181 C180 C183 110.5(7) . . no
C182 C180 C183 107.2(8) . . no
C18 C180 C183 109.2(7) . . no
C181 C180 C182 106.7(8) . . no
C18 C184 C187 111.0(7) . . no
C186 C184 C187 107.1(10) . . no
C185 C184 C186 106.8(8) . . no
C185 C184 C187 110.2(9) . . no
C18 C184 C185 108.9(8) . . no
C18 C184 C186 112.8(8) . . no
O500 C500 C501 106.0(10) . . yes
C500 C501 C502 106.3(9) . . no
C501 C502 C503 104.8(10) . . no
O500 C503 C502 106.9(10) . . yes
O501 C504 C505 105.8(10) . . yes
C504 C505 C506 106.4(10) . . no
C505 C506 C507 105.4(11) . . no
O501 C507 C506 107.1(10) . . yes
C13 C12 H12 126.00 . . no
N11 C12 H12 127.00 . . no
N12 C13 H13 127.00 . . no
C12 C13 H13 127.00 . . no
C18 C17 H17 118.00 . . no
C16 C17 H17 118.00 . . no
C18 C19 H19 120.00 . . no
C14 C19 H19 120.00 . . no
N12 C50 H50C 109.00 . . no
N12 C50 H50A 109.00 . . no
N12 C50 H50B 109.00 . . no
H50B C50 H50C 109.00 . . no
H50A C50 H50B 110.00 . . no
H50A C50 H50C 110.00 . . no
N13 C100 H100 106.00 . . no
C102 C100 H100 106.00 . . no
C101 C100 H100 106.00 . . no
H01A C101 H01C 109.00 . . no
H01B C101 H01C 110.00 . . no
C100 C101 H01A 109.00 . . no
C100 C101 H01B 109.00 . . no
C100 C101 H01C 109.00 . . no
H01A C101 H01B 109.00 . . no
C100 C102 H02A 109.00 . . no
C100 C102 H02B 109.00 . . no
C100 C102 H02C 109.00 . . no
H02A C102 H02B 109.00 . . no
H02A C102 H02C 110.00 . . no
H02B C102 H02C 110.00 . . no
N13 C103 H103 109.00 . . no
C104 C103 H103 109.00 . . no
C105 C103 H103 109.00 . . no
H04B C104 H04C 109.00 . . no
C103 C104 H04B 109.00 . . no
C103 C104 H04A 110.00 . . no
H04A C104 H04C 110.00 . . no
C103 C104 H04C 109.00 . . no
H04A C104 H04B 110.00 . . no
C103 C105 H05A 110.00 . . no
H05A C105 H05B 109.00 . . no
C103 C105 H05B 110.00 . . no
C103 C105 H05C 109.00 . . no
H05A C105 H05C 109.00 . . no
H05B C105 H05C 109.00 . . no
N14 C106 H106 105.00 . . no
C107 C106 H106 105.00 . . no
C108 C106 H106 105.00 . . no
H07B C107 H07C 109.00 . . no
H07A C107 H07C 109.00 . . no
C106 C107 H07C 110.00 . . no
H07A C107 H07B 109.00 . . no
C106 C107 H07A 110.00 . . no
C106 C107 H07B 109.00 . . no
H08B C108 H08C 110.00 . . no
C106 C108 H08C 109.00 . . no
C106 C108 H08A 109.00 . . no
C106 C108 H08B 110.00 . . no
H08A C108 H08B 110.00 . . no
H08A C108 H08C 109.00 . . no
C110 C109 H109 108.00 . . no
C111 C109 H109 108.00 . . no
N14 C109 H109 108.00 . . no
C109 C110 H10B 109.00 . . no
C109 C110 H10C 109.00 . . no
H10A C110 H10B 109.00 . . no
H10A C110 H10C 109.00 . . no
H10B C110 H10C 110.00 . . no
C109 C110 H10A 109.00 . . no
C109 C111 H11A 109.00 . . no
C109 C111 H11C 110.00 . . no
H11A C111 H11B 109.00 . . no
C109 C111 H11B 109.00 . . no
H11B C111 H11C 110.00 . . no
H11A C111 H11C 110.00 . . no
C160 C161 H61A 109.00 . . no
C160 C161 H61C 110.00 . . no
H61B C161 H61C 109.00 . . no
C160 C161 H61B 109.00 . . no
H61A C161 H61C 109.00 . . no
H61A C161 H61B 109.00 . . no
C160 C162 H62B 109.00 . . no
H62A C162 H62C 109.00 . . no
H62B C162 H62C 109.00 . . no
C160 C162 H62A 110.00 . . no
H62A C162 H62B 109.00 . . no
C160 C162 H62C 109.00 . . no
H63B C163 H63C 110.00 . . no
H63A C163 H63C 110.00 . . no
C160 C163 H63B 109.00 . . no
C160 C163 H63C 109.00 . . no
H63A C163 H63B 109.00 . . no
C160 C163 H63A 109.00 . . no
H81B C181 H81C 109.00 . . no
C180 C181 H81A 109.00 . . no
C180 C181 H81B 109.00 . . no
H81A C181 H81C 109.00 . . no
H81A C181 H81B 110.00 . . no
C180 C181 H81C 109.00 . . no
H82A C182 H82C 109.00 . . no
H82A C182 H82B 109.00 . . no
C180 C182 H82A 109.00 . . no
C180 C182 H82B 109.00 . . no
C180 C182 H82C 110.00 . . no
H82B C182 H82C 109.00 . . no
C180 C183 H83C 109.00 . . no
H83B C183 H83C 109.00 . . no
C180 C183 H83A 109.00 . . no
C180 C183 H83B 109.00 . . no
H83A C183 H83B 109.00 . . no
H83A C183 H83C 109.00 . . no
C184 C185 H85A 109.00 . . no
C184 C185 H85C 109.00 . . no
H85A C185 H85B 110.00 . . no
H85A C185 H85C 109.00 . . no
H85B C185 H85C 110.00 . . no
C184 C185 H85B 109.00 . . no
C184 C186 H86B 109.00 . . no
C184 C186 H86C 109.00 . . no
C184 C186 H86A 109.00 . . no
H86A C186 H86C 109.00 . . no
H86B C186 H86C 109.00 . . no
H86A C186 H86B 110.00 . . no
C184 C187 H87C 109.00 . . no
H87A C187 H87C 109.00 . . no
H87B C187 H87C 110.00 . . no
H87A C187 H87B 109.00 . . no
C184 C187 H87A 109.00 . . no
C184 C187 H87B 110.00 . . no
C501 C500 H50E 110.00 . . no
H50D C500 H50E 109.00 . . no
O500 C500 H50D 111.00 . . no
O500 C500 H50E 111.00 . . no
C501 C500 H50D 110.00 . . no
C502 C501 H51A 110.00 . . no
C502 C501 H51B 110.00 . . no
H51A C501 H51B 109.00 . . no
C500 C501 H51A 110.00 . . no
C500 C501 H51B 111.00 . . no
C501 C502 H52B 111.00 . . no
C501 C502 H52A 111.00 . . no
H52A C502 H52B 109.00 . . no
C503 C502 H52A 111.00 . . no
C503 C502 H52B 111.00 . . no
C502 C503 H53B 110.00 . . no
O500 C503 H53B 110.00 . . no
C502 C503 H53A 110.00 . . no
H53A C503 H53B 109.00 . . no
O500 C503 H53A 110.00 . . no
C505 C504 H54A 111.00 . . no
O501 C504 H54B 111.00 . . no
O501 C504 H54A 111.00 . . no
C505 C504 H54B 111.00 . . no
H54A C504 H54B 109.00 . . no
C504 C505 H55A 110.00 . . no
C504 C505 H55B 110.00 . . no
C506 C505 H55A 110.00 . . no
C506 C505 H55B 110.00 . . no
H55A C505 H55B 109.00 . . no
C505 C506 H56B 111.00 . . no
C507 C506 H56A 111.00 . . no
C505 C506 H56A 111.00 . . no
H56A C506 H56B 109.00 . . no
C507 C506 H56B 111.00 . . no
C506 C507 H57A 110.00 . . no
O501 C507 H57B 110.00 . . no
O501 C507 H57A 110.00 . . no
C506 C507 H57B 110.00 . . no
H57A C507 H57B 109.00 . . no
C601 C600 C602 119.5(9) . 3_565 no
C600 C601 C602 118.9(10) . . no
C600 C602 C601 121.6(9) 3_565 . no
O11 Li1 O501 112.5(5) . . yes
O11 Li1 O500 115.6(5) . . yes
Br1 Li1 Br2 99.5(2) . . yes
Br1 Li1 O11 98.4(3) . . yes
Br1 Li1 O500 102.3(5) . . yes
Br1 Li1 O501 105.1(5) . . yes
Br2 Li1 O11 121.6(4) . . yes
Br2 Li1 O500 114.0(5) . . yes
Br2 Li1 O501 115.4(5) . . yes
C601 C600 H600 120.00 . . no
C602 C600 H600 120.00 3_565 . no
C600 C601 H601 121.00 . . no
C602 C601 H601 121.00 . . no
C601 C602 H602 119.00 . . no
C600 C602 H602 119.00 3_565 . no

loop_
_geom_bond_atom_site_label_1
_geom_bond_atom_site_label_2
_geom_bond_distance
_geom_bond_site_symmetry_2
_geom_bond_publ_flag
Ce1 Br1 3.2427(5) . yes
Ce1 O11 2.396(3) . yes
Ce1 N13 2.235(5) . yes
Ce1 C11 2.639(4) . yes
Ce1 N14 2.225(17) . yes
Ce1 Br1 3.0085(5) 3_666 yes
Ce1 Br2 2.9732(5) 3_666 yes
Br1 Li1 2.627(8) . yes
Br2 Li1 2.586(8) . yes
O11 C15 1.345(5) . yes
O11 Li1 1.908(8) . yes
O500 C500 1.425(16) . yes
O500 C503 1.389(17) . yes
O500 Li1 1.947(15) . yes
O501 Li1 1.858(15) . yes
O501 C504 1.426(17) . yes
O501 C507 1.389(18) . yes
N11 C11 1.366(5) . yes
N11 C12 1.381(6) . yes
N11 C14 1.441(5) . yes
N12 C13 1.383(6) . yes
N12 C11 1.345(6) . yes
N12 C50 1.465(6) . yes
N13 C100 1.421(10) . yes
N13 C103 1.490(8) . yes
N14 C106 1.42(2) . yes
N14 C109 1.49(2) . yes
C12 C13 1.326(7) . no
C14 C19 1.391(6) . no
C14 C15 1.410(6) . no
C15 C16 1.418(6) . no
C16 C17 1.393(6) . no
C16 C160 1.541(6) . no
C17 C18 1.394(6) . no
C18 C19 1.383(6) . no
C18 C184 1.552(10) . no
C18 C180 1.524(9) . no
C100 C102 1.567(10) . no
C100 C101 1.522(10) . no
C103 C104 1.578(10) . no
C103 C105 1.445(11) . no
C106 C107 1.52(3) . no
C106 C108 1.57(3) . no
C109 C111 1.45(3) . no
C109 C110 1.58(3) . no
C160 C162 1.528(6) . no
C160 C161 1.527(7) . no
C160 C163 1.531(8) . no
C180 C182 1.529(12) . no
C180 C181 1.512(14) . no
C180 C183 1.505(14) . no
C184 C185 1.512(16) . no
C184 C186 1.530(16) . no
C184 C187 1.506(15) . no
C500 C501 1.473(17) . no
C501 C502 1.415(17) . no
C502 C503 1.515(17) . no
C504 C505 1.472(18) . no
C505 C506 1.414(18) . no
C506 C507 1.514(18) . no
C12 H12 0.9500 . no
C13 H13 0.9500 . no
C17 H17 0.9500 . no
C19 H19 0.9500 . no
C50 H50A 0.9800 . no
C50 H50B 0.9800 . no
C50 H50C 0.9800 . no
C100 H100 1.0000 . no
C101 H01A 0.9800 . no
C101 H01B 0.9800 . no
C101 H01C 0.9800 . no
C102 H02A 0.9800 . no
C102 H02B 0.9800 . no
C102 H02C 0.9800 . no
C103 H103 1.0000 . no
C104 H04A 0.9800 . no
C104 H04B 0.9800 . no
C104 H04C 0.9800 . no
C105 H05A 0.9800 . no
C105 H05B 0.9800 . no
C105 H05C 0.9800 . no
C106 H106 1.0000 . no
C107 H07C 0.9800 . no
C107 H07A 0.9800 . no
C107 H07B 0.9800 . no
C108 H08C 0.9800 . no
C108 H08A 0.9800 . no
C108 H08B 0.9800 . no
C109 H109 1.0000 . no
C110 H10A 0.9800 . no
C110 H10C 0.9800 . no
C110 H10B 0.9800 . no
C111 H11A 0.9800 . no
C111 H11C 0.9800 . no
C111 H11B 0.9800 . no
C161 H61B 0.9800 . no
C161 H61A 0.9800 . no
C161 H61C 0.9800 . no
C162 H62A 0.9800 . no
C162 H62B 0.9800 . no
C162 H62C 0.9800 . no
C163 H63C 0.9800 . no
C163 H63B 0.9800 . no
C163 H63A 0.9800 . no
C181 H81B 0.9800 . no
C181 H81A 0.9800 . no
C181 H81C 0.9800 . no
C182 H82B 0.9800 . no
C182 H82A 0.9800 . no
C182 H82C 0.9800 . no
C183 H83C 0.9800 . no
C183 H83A 0.9800 . no
C183 H83B 0.9800 . no
C185 H85A 0.9800 . no
C185 H85B 0.9800 . no
C185 H85C 0.9800 . no
C186 H86A 0.9800 . no
C186 H86B 0.9800 . no
C186 H86C 0.9800 . no
C187 H87C 0.9800 . no
C187 H87A 0.9800 . no
C187 H87B 0.9800 . no
C500 H50E 0.9900 . no
C500 H50D 0.9900 . no
C501 H51B 0.9900 . no
C501 H51A 0.9900 . no
C502 H52A 0.9900 . no
C502 H52B 0.9900 . no
C503 H53A 0.9900 . no
C503 H53B 0.9900 . no
C504 H54A 0.9900 . no
C504 H54B 0.9900 . no
C505 H55A 0.9900 . no
C505 H55B 0.9900 . no
C506 H56A 0.9900 . no
C506 H56B 0.9900 . no
C507 H57A 0.9900 . no
C507 H57B 0.9900 . no
C600 C601 1.342(14) . no
C600 C602 1.347(15) 3_565 no
C601 C602 1.369(14) . no
C600 H600 0.9500 . no
C601 H601 0.9500 . no
C602 H602 0.9500 . no

loop_
_geom_hbond_atom_site_label_D
_geom_hbond_atom_site_label_H
_geom_hbond_atom_site_label_A
_geom_hbond_distance_DH
_geom_hbond_distance_HA
_geom_hbond_distance_DA
_geom_hbond_angle_DHA
_geom_hbond_publ_flag
C161 H61A O11 0.9800 2.3700 3.019(6) 123.00 yes
C162 H62C O11 0.9800 2.5800 3.206(6) 122.00 yes

loop_
_geom_torsion_atom_site_label_1
_geom_torsion_atom_site_label_2
_geom_torsion_atom_site_label_3
_geom_torsion_atom_site_label_4
_geom_torsion
_geom_torsion_site_symmetry_1
_geom_torsion_site_symmetry_3
_geom_torsion_site_symmetry_4
_geom_torsion_publ_flag
O11 Ce1 Br1 Li1 13.98(19) . . . no
O11 Ce1 Br1 Ce1 98.48(7) . . 3_666 no
C11 Ce1 Br1 Li1 87.2(2) . . . no
C11 Ce1 Br1 Ce1 171.68(9) . . 3_666 no
Br1 Ce1 Br1 Li1 -84.50(18) 3_666 . . no
Br1 Ce1 Br1 Ce1 0.00(3) 3_666 . 3_666 no
Br2 Ce1 Br1 Li1 -169.66(18) 3_666 . . no
Br2 Ce1 Br1 Ce1 -85.16(1) 3_666 . 3_666 no
Br1 Ce1 O11 C15 143.9(3) . . . no
Br1 Ce1 O11 Li1 -19.6(3) . . . no
N13 Ce1 O11 C15 -27.6(3) . . . no
N13 Ce1 O11 Li1 168.9(3) . . . no
C11 Ce1 O11 C15 65.1(3) . . . no
C11 Ce1 O11 Li1 -98.4(3) . . . no
Br1 Ce1 O11 C15 -136.8(3) 3_666 . . no
Br1 Ce1 O11 Li1 59.6(3) 3_666 . . no
Br2 Ce1 O11 C15 136.6(2) 3_666 . . no
Br2 Ce1 O11 Li1 -27.0(3) 3_666 . . no
O11 Ce1 N13 C100 -29.2(5) . . . no
O11 Ce1 N13 C103 152.3(6) . . . no
C11 Ce1 N13 C100 -101.7(4) . . . no
C11 Ce1 N13 C103 79.8(6) . . . no
Br1 Ce1 N13 C100 74.0(4) 3_666 . . no
Br1 Ce1 N13 C103 -104.5(6) 3_666 . . no
Br2 Ce1 N13 C100 158.4(4) 3_666 . . no
Br2 Ce1 N13 C103 -20.1(7) 3_666 . . no
Br1 Ce1 C11 N11 -106.9(3) . . . no
Br1 Ce1 C11 N12 54.5(4) . . . no
O11 Ce1 C11 N11 -28.5(3) . . . no
O11 Ce1 C11 N12 132.9(5) . . . no
N13 Ce1 C11 N11 82.8(3) . . . no
N13 Ce1 C11 N12 -115.9(5) . . . no
Br1 Ce1 C11 N11 -87.6(4) 3_666 . . no
Br1 Ce1 C11 N12 73.7(5) 3_666 . . no
Br2 Ce1 C11 N11 179.1(3) 3_666 . . no
Br2 Ce1 C11 N12 -19.6(5) 3_666 . . no
Br1 Ce1 Br1 Ce1 0.00(3) . 3_666 3_666 no
Br1 Ce1 Br1 Li1 -72.02(16) . 3_666 3_666 no
O11 Ce1 Br1 Ce1 -72.94(6) . 3_666 3_666 no
O11 Ce1 Br1 Li1 -144.96(18) . 3_666 3_666 no
N13 Ce1 Br1 Ce1 171.01(16) . 3_666 3_666 no
N13 Ce1 Br1 Li1 99.0(2) . 3_666 3_666 no
C11 Ce1 Br1 Ce1 -18.8(2) . 3_666 3_666 no
C11 Ce1 Br1 Li1 -90.8(3) . 3_666 3_666 no
Br1 Ce1 Br2 Li1 76.35(17) . 3_666 3_666 no
O11 Ce1 Br2 Li1 83.6(2) . 3_666 3_666 no
N13 Ce1 Br2 Li1 -111.0(2) . 3_666 3_666 no
C11 Ce1 Br2 Li1 148.0(2) . 3_666 3_666 no
Ce1 Br1 Li1 Br2 107.0(2) . . . no
Ce1 Br1 Li1 O11 -17.2(2) . . . no
Ce1 Br1 Li1 O500 -135.7(5) . . . no
Ce1 Br1 Li1 Br2 7.02(19) 3_666 . . no
Ce1 Br1 Li1 O11 -117.1(3) 3_666 . . no
Ce1 Br1 Li1 O500 124.3(4) 3_666 . . no
Ce1 Br2 Li1 Br1 -7.10(19) 3_666 . . no
Ce1 Br2 Li1 O11 99.0(4) 3_666 . . no
Ce1 Br2 Li1 O500 -115.2(5) 3_666 . . no
Ce1 O11 C15 C14 -61.5(4) . . . no
Ce1 O11 C15 C16 116.8(4) . . . no
Li1 O11 C15 C14 97.9(5) . . . no
Li1 O11 C15 C16 -83.8(6) . . . no
C15 O11 Li1 Br2 116.2(4) . . . no
Ce1 O11 Li1 O500 131.7(5) . . . no
C15 O11 Li1 O500 -29.2(8) . . . no
Ce1 O11 Li1 Br2 -82.9(4) . . . no
Ce1 O11 Li1 Br1 23.8(3) . . . no
C15 O11 Li1 Br1 -137.1(3) . . . no
Li1 O500 C503 C502 171.1(10) . . . no
C503 O500 Li1 Br1 -107.0(13) . . . no
C500 O500 Li1 Br2 168.4(8) . . . no
C503 O500 Li1 Br2 -0.6(15) . . . no
C503 O500 C500 C501 13.5(14) . . . no
Li1 O500 C500 C501 -158.3(9) . . . no
C500 O500 C503 C502 1.7(14) . . . no
C500 O500 Li1 Br1 62.0(10) . . . no
C500 O500 Li1 O11 -43.6(11) . . . no
C503 O500 Li1 O11 147.4(12) . . . no
C14 N11 C12 C13 -179.5(4) . . . no
C11 N11 C14 C15 47.8(6) . . . no
C11 N11 C14 C19 -133.5(4) . . . no
C12 N11 C14 C15 -132.9(4) . . . no
C12 N11 C14 C19 45.7(6) . . . no
C12 N11 C11 Ce1 166.7(3) . . . no
C12 N11 C11 N12 0.0(5) . . . no
C14 N11 C11 Ce1 -14.0(5) . . . no
C14 N11 C11 N12 179.3(4) . . . no
C11 N11 C12 C13 -0.1(6) . . . no
C11 N12 C13 C12 -0.2(6) . . . no
C50 N12 C13 C12 179.9(5) . . . no
C50 N12 C11 Ce1 16.8(7) . . . no
C13 N12 C11 Ce1 -163.1(4) . . . no
C13 N12 C11 N11 0.2(5) . . . no
C50 N12 C11 N11 -179.9(4) . . . no
Ce1 N13 C100 C101 -115.8(5) . . . no
C100 N13 C103 C104 -105.6(7) . . . no
C100 N13 C103 C105 133.0(7) . . . no
C103 N13 C100 C102 -65.9(7) . . . no
Ce1 N13 C100 C102 115.2(5) . . . no
C103 N13 C100 C101 63.1(7) . . . no
Ce1 N13 C103 C104 72.9(8) . . . no
Ce1 N13 C103 C105 -48.5(9) . . . no
N11 C12 C13 N12 0.2(6) . . . no
C19 C14 C15 C16 -4.5(6) . . . no
N11 C14 C19 C18 -177.7(4) . . . no
C15 C14 C19 C18 0.9(6) . . . no
C19 C14 C15 O11 174.0(4) . . . no
N11 C14 C15 O11 -7.5(6) . . . no
N11 C14 C15 C16 174.1(4) . . . no
O11 C15 C16 C17 -174.2(4) . . . no
C14 C15 C16 C160 -172.7(4) . . . no
O11 C15 C16 C160 8.9(6) . . . no
C14 C15 C16 C17 4.2(6) . . . no
C15 C16 C160 C161 -57.9(5) . . . no
C15 C16 C160 C162 63.7(5) . . . no
C15 C16 C160 C163 -178.6(4) . . . no
C17 C16 C160 C161 125.3(4) . . . no
C15 C16 C17 C18 -0.7(6) . . . no
C160 C16 C17 C18 176.3(4) . . . no
C17 C16 C160 C162 -113.2(5) . . . no
C17 C16 C160 C163 4.5(6) . . . no
C16 C17 C18 C19 -2.9(6) . . . no
C16 C17 C18 C180 -177.8(5) . . . no
C180 C18 C19 C14 177.6(5) . . . no
C17 C18 C180 C181 -168.5(6) . . . no
C17 C18 C19 C14 2.7(6) . . . no
C19 C18 C180 C183 139.5(6) . . . no
C17 C18 C180 C183 -45.8(8) . . . no
C19 C18 C180 C181 16.8(9) . . . no
C17 C18 C180 C182 72.3(9) . . . no
C19 C18 C180 C182 -102.4(8) . . . no
O500 C500 C501 C502 -24.2(14) . . . no
C500 C501 C502 C503 24.7(13) . . . no
C501 C502 C503 O500 -16.8(13) . . . no
C602 C600 C601 C602 0.4(15) 3_565 . . no
C601 C600 C602 C601 -0.4(15) . 3_565 3_565 no
C600 C601 C602 C600 -0.4(15) . . 3_565 no
